data_7048940
loop_
_publ_author_name
'Campillo, David'
'Bel\'io, \'Ursula'
'Mart\'in, Antonio'

_publ_section_title
;
 New Pt\\rightarrow M (M = Ag or Tl) complexes based on anionic
 cyclometalated Pt(ii) complexes.
;
_journal_issue 10
_journal_name_full 'Dalton transactions (Cambridge, England : 2003)'
_journal_page_first 3270
_journal_page_last 3283
_journal_paper_doi 10.1039/c9dt00121b
_journal_volume 48
_journal_year 2019
_chemical_formula_moiety 'C72 H44 Ag4 N8 Pt4, 3(C3 H7 N O)'
_chemical_formula_sum 'C81 H65 Ag4 N11 O3 Pt4'
_chemical_formula_weight 2452.28
_space_group_crystal_system monoclinic
_space_group_IT_number 14
_space_group_name_Hall '-P 2ybc'
_space_group_name_H-M_alt 'P 1 21/c 1'
_symmetry_space_group_name_Hall '-P 2ybc'
_symmetry_space_group_name_H-M 'P 1 21/c 1'
_atom_sites_solution_hydrogens geom
_audit_creation_method SHELXL-2013
_audit_update_record
;
2019-02-05 deposited with the CCDC.
2019-02-08 downloaded from the CCDC.
;
_cell_angle_alpha 90
_cell_angle_beta 112.702(2)
_cell_angle_gamma 90
_cell_formula_units_Z 4
_cell_length_a 22.7941(4)
_cell_length_b 14.0196(2)
_cell_length_c 24.1626(5)
_cell_measurement_reflns_used 21942
_cell_measurement_temperature 100(2)
_cell_measurement_theta_max 29.2000
_cell_measurement_theta_min 4.3380
_cell_volume 7123.3(2)
_computing_cell_refinement
;
'Thu Apr 16 11:20:49 2015'
;
_computing_data_collection
;
'Thu Apr 16 11:20:49 2015'
;
_computing_data_reduction
;
'Thu Apr 16 11:20:49 2015'
;
_computing_structure_refinement 'SHELXL-2013 (Sheldrick, 2013)'
_diffrn_ambient_temperature 100(2)
_diffrn_detector_area_resol_mean 16.0655
_diffrn_measured_fraction_theta_full 0.994
_diffrn_measured_fraction_theta_max 0.975
_diffrn_measurement_device_type 'Xcalibur, Sapphire3'
_diffrn_measurement_method '\w scans'
_diffrn_radiation_type MoK\a
_diffrn_radiation_wavelength 0.71073
_diffrn_reflns_av_R_equivalents 0.0514
_diffrn_reflns_av_unetI/netI 0.0460
_diffrn_reflns_Laue_measured_fraction_full 0.994
_diffrn_reflns_Laue_measured_fraction_max 0.975
_diffrn_reflns_limit_h_max 29
_diffrn_reflns_limit_h_min -29
_diffrn_reflns_limit_k_max 18
_diffrn_reflns_limit_k_min -16
_diffrn_reflns_limit_l_max 31
_diffrn_reflns_limit_l_min -31
_diffrn_reflns_number 60680
_diffrn_reflns_point_group_measured_fraction_full 0.994
_diffrn_reflns_point_group_measured_fraction_max 0.975
_diffrn_reflns_theta_full 25.000
_diffrn_reflns_theta_max 27.500
_diffrn_reflns_theta_min 4.355
_diffrn_source 'Enhance (Mo) X-ray Source'
_exptl_absorpt_coefficient_mu 8.958
_exptl_absorpt_correction_T_max 1.00000
_exptl_absorpt_correction_T_min 0.25218
_exptl_absorpt_correction_type multi-scan
_exptl_absorpt_process_details
;
'Thu Apr 16 11:20:49 2015'
;
_exptl_crystal_colour 'translucent intense red'
_exptl_crystal_density_diffrn 2.287
_exptl_crystal_description plate
_exptl_crystal_F_000 4608
_exptl_crystal_size_max 0.3200
_exptl_crystal_size_mid 0.2700
_exptl_crystal_size_min 0.0300
_refine_diff_density_max 1.297
_refine_diff_density_min -1.222
_refine_diff_density_rms 0.170
_refine_ls_extinction_method none
_refine_ls_goodness_of_fit_ref 1.032
_refine_ls_hydrogen_treatment constr
_refine_ls_matrix_type full
_refine_ls_number_parameters 1167
_refine_ls_number_reflns 15948
_refine_ls_number_restraints 594
_refine_ls_restrained_S_all 1.028
_refine_ls_R_factor_all 0.0481
_refine_ls_R_factor_gt 0.0340
_refine_ls_shift/su_max 0.008
_refine_ls_shift/su_mean 0.000
_refine_ls_structure_factor_coef Fsqd
_refine_ls_weighting_details 'w=1/[\s^2^(Fo^2^)+(0.0354P)^2^+8.7357P] where P=(Fo^2^+2Fc^2^)/3'
_refine_ls_weighting_scheme calc
_refine_ls_wR_factor_gt 0.0728
_refine_ls_wR_factor_ref 0.0807
_reflns_Friedel_coverage 0.000
_reflns_number_gt 13041
_reflns_number_total 15948
_reflns_threshold_expression 'I > 2\s(I)'
_cod_data_source_file c9dt00121b2.cif
_cod_data_source_block 4_amt890
_cod_depositor_comments 'Adding full bibliography for 7048938--7048945.cif.'
_cod_database_code 7048940
_shelx_space_group_comment
;
The symmetry employed for this shelxl refinement is uniquely defined
by the following loop, which should always be used as a source of
symmetry information in preference to the above space-group names.
They are only intended as comments.
;
_shelxl_version_number 2013-4

loop_
_space_group_symop_operation_xyz
'x, y, z'
'-x, y+1/2, -z+1/2'
'-x, -y, -z'
'x, -y-1/2, z-1/2'

loop_
_atom_site_label
_atom_site_type_symbol
_atom_site_fract_x
_atom_site_fract_y
_atom_site_fract_z
_atom_site_U_iso_or_equiv
_atom_site_adp_type
_atom_site_occupancy
_atom_site_site_symmetry_order
_atom_site_calc_flag
_atom_site_refinement_flags_posn
_atom_site_refinement_flags_adp
_atom_site_refinement_flags_occupancy
_atom_site_disorder_assembly
_atom_site_disorder_group
Ag1 Ag 0.42777(2) 0.71785(3) 1.04275(2) 0.03620(11) Uani 1 1 d . . . . .
Ag2 Ag 0.34517(2) 0.82915(3) 1.11984(2) 0.03663(12) Uani 1 1 d . . . . .
Ag3 Ag 0.24479(2) 0.52256(3) 1.02969(2) 0.02477(9) Uani 1 1 d . . . . .
Ag4 Ag 0.19352(2) 0.71240(3) 0.93897(2) 0.02895(10) Uani 1 1 d . . . . .
Pt1A Pt 0.44800(2) 0.69433(2) 1.16717(2) 0.02475(6) Uani 1 1 d D . . . .
N1A N 0.5210(2) 0.7809(3) 1.2115(2) 0.0299(11) Uani 1 1 d D . . . .
C1A C 0.5756(2) 0.7694(4) 1.2017(3) 0.0304(13) Uani 1 1 d D . . . .
C2A C 0.6294(3) 0.8209(4) 1.2380(3) 0.0391(16) Uani 1 1 d D . . . .
H2A H 0.6681 0.8152 1.2320 0.047 Uiso 1 1 calc R U . . .
C3A C 0.6261(3) 0.8802(5) 1.2825(3) 0.0459(18) Uani 1 1 d D . . . .
H3A H 0.6626 0.9145 1.3075 0.055 Uiso 1 1 calc R U . . .
C4A C 0.5696(3) 0.8893(4) 1.2903(3) 0.0419(16) Uani 1 1 d D . . . .
H4A H 0.5669 0.9309 1.3204 0.050 Uiso 1 1 calc R U . . .
C5A C 0.5167(3) 0.8380(4) 1.2545(3) 0.0342(14) Uani 1 1 d D . . . .
C6A C 0.5708(3) 0.6978(4) 1.1561(3) 0.0330(14) Uani 1 1 d D . . . .
C7A C 0.5123(3) 0.6460(4) 1.1320(2) 0.0269(12) Uani 1 1 d D . . . .
C8A C 0.5090(3) 0.5726(4) 1.0916(3) 0.0348(14) Uani 1 1 d D . . . .
H8A H 0.4710 0.5363 1.0746 0.042 Uiso 1 1 calc R U . . .
C9A C 0.5603(3) 0.5515(5) 1.0757(3) 0.0427(17) Uani 1 1 d D . . . .
H9A H 0.5569 0.5007 1.0486 0.051 Uiso 1 1 calc R U . . .
C10A C 0.6156(3) 0.6034(5) 1.0987(3) 0.0503(19) Uani 1 1 d D . . . .
H10A H 0.6498 0.5898 1.0868 0.060 Uiso 1 1 calc R U . . .
C11A C 0.6210(3) 0.6760(5) 1.1397(3) 0.0416(16) Uani 1 1 d D . . . .
H11A H 0.6596 0.7110 1.1565 0.050 Uiso 1 1 calc R U . . .
C12A C 0.4545(3) 0.8323(5) 1.2596(3) 0.0411(16) Uani 1 1 d D . . . .
C13A C 0.4106(3) 0.7649(4) 1.2215(3) 0.0316(13) Uani 1 1 d D . . . .
C14A C 0.3546(3) 0.7524(5) 1.2306(3) 0.0435(17) Uani 1 1 d D . . . .
H14A H 0.3241 0.7079 1.2063 0.052 Uiso 1 1 calc R U . . .
C15A C 0.3420(3) 0.8033(7) 1.2743(3) 0.067(3) Uani 1 1 d D . . . .
H15A H 0.3036 0.7916 1.2798 0.081 Uiso 1 1 calc R U . . .
C16A C 0.3834(4) 0.8691(7) 1.3090(4) 0.073(3) Uani 1 1 d D U . . .
H16A H 0.3737 0.9047 1.3379 0.088 Uiso 1 1 calc R U . . .
C17A C 0.4405(3) 0.8834(6) 1.3016(4) 0.065(3) Uani 1 1 d D . . . .
H17A H 0.4701 0.9291 1.3258 0.078 Uiso 1 1 calc R U . . .
C18A C 0.3779(3) 0.6079(4) 1.1275(2) 0.0283(12) Uani 1 1 d D . . . .
N2A N 0.3359(2) 0.5566(3) 1.1039(2) 0.0284(10) Uani 1 1 d D . . . .
Pt1B Pt 0.38413(11) 0.92357(9) 1.03900(4) 0.0262(2) Uani 0.531(5) 1 d D . P A 1
N1B N 0.4620(4) 0.9821(7) 1.1008(4) 0.032(2) Uani 0.531(5) 1 d D U P A 1
C1B C 0.5185(5) 0.9641(9) 1.0960(5) 0.032(3) Uani 0.531(5) 1 d D U P A 1
C2B C 0.5726(6) 1.0066(10) 1.1393(6) 0.050(4) Uani 0.531(5) 1 d D U P A 1
H2B H 0.6131 0.9989 1.1373 0.060 Uiso 0.531(5) 1 calc R U P A 1
C3B C 0.5664(7) 1.0596(18) 1.1847(9) 0.047(3) Uani 0.531(5) 1 d D U P A 1
H3B H 0.6036 1.0847 1.2151 0.057 Uiso 0.531(5) 1 calc R U P A 1
C4B C 0.5082(5) 1.0774(9) 1.1875(5) 0.044(3) Uani 0.531(5) 1 d D U P A 1
H4B H 0.5045 1.1160 1.2183 0.052 Uiso 0.531(5) 1 calc R U P A 1
C5B C 0.4556(6) 1.0368(11) 1.1437(6) 0.032(3) Uani 0.531(5) 1 d D U P A 1
C6B C 0.5137(5) 0.9060(10) 1.0445(5) 0.039(3) Uani 0.531(5) 1 d D U P A 1
C7B C 0.4511(5) 0.8733(10) 1.0080(5) 0.029(2) Uani 0.531(5) 1 d D U P A 1
C8B C 0.4484(7) 0.8228(11) 0.9576(7) 0.038(4) Uani 0.531(5) 1 d D U P A 1
H8B H 0.4078 0.8030 0.9300 0.045 Uiso 0.531(5) 1 calc R U P A 1
C9B C 0.5008(6) 0.7993(10) 0.9447(6) 0.040(4) Uani 0.531(5) 1 d D U P A 1
H9B H 0.4950 0.7629 0.9098 0.048 Uiso 0.531(5) 1 calc R U P A 1
C10B C 0.5608(7) 0.8276(12) 0.9815(7) 0.046(4) Uani 0.531(5) 1 d D U P A 1
H10B H 0.5972 0.8094 0.9740 0.055 Uiso 0.531(5) 1 calc R U P A 1
C11B C 0.5660(6) 0.8850(11) 1.0311(6) 0.044(3) Uani 0.531(5) 1 d D U P A 1
H11B H 0.6064 0.9099 1.0559 0.053 Uiso 0.531(5) 1 calc R U P A 1
C12B C 0.3888(5) 1.0511(8) 1.1357(4) 0.030(3) Uani 0.531(5) 1 d D U P A 1
C13B C 0.3424(6) 1.0013(9) 1.0878(5) 0.028(3) Uani 0.531(5) 1 d D U P A 1
C14B C 0.2781(6) 1.0170(7) 1.0773(5) 0.028(3) Uani 0.531(5) 1 d D U P A 1
H14B H 0.2461 0.9830 1.0462 0.033 Uiso 0.531(5) 1 calc R U P A 1
C15B C 0.2607(6) 1.0821(7) 1.1120(5) 0.032(3) Uani 0.531(5) 1 d D U P A 1
H15B H 0.2170 1.0929 1.1039 0.039 Uiso 0.531(5) 1 calc R U P A 1
C16B C 0.3060(6) 1.1301(9) 1.1572(6) 0.045(3) Uani 0.531(5) 1 d D U P A 1
H16B H 0.2936 1.1746 1.1803 0.054 Uiso 0.531(5) 1 calc R U P A 1
C17B C 0.3716(7) 1.1147(13) 1.1706(7) 0.038(4) Uani 0.531(5) 1 d D U P A 1
H17B H 0.4031 1.1473 1.2030 0.045 Uiso 0.531(5) 1 calc R U P A 1
C18B C 0.3062(6) 0.8631(18) 0.9858(10) 0.026(2) Uani 0.531(5) 1 d D U P A 1
N2B N 0.2565(11) 0.829(3) 0.9564(19) 0.028(3) Uani 0.469(5) 1 d D U P A 1
Pt1Z Pt 0.40650(12) 0.90524(12) 1.03910(4) 0.0265(3) Uani 0.469(5) 1 d D . P A 2
N1Z N 0.4915(5) 0.9550(9) 1.0948(5) 0.032(2) Uani 0.469(5) 1 d D U P A 2
C1Z C 0.5424(5) 0.9332(9) 1.0818(5) 0.029(3) Uani 0.469(5) 1 d D U P A 2
C2Z C 0.6014(6) 0.9718(10) 1.1197(6) 0.046(4) Uani 0.469(5) 1 d D U P A 2
H2Z H 0.6387 0.9588 1.1124 0.055 Uiso 0.469(5) 1 calc R U P A 2
C3Z C 0.6047(6) 1.0284(10) 1.1673(6) 0.047(4) Uani 0.469(5) 1 d D U P A 2
H3Z H 0.6445 1.0542 1.1929 0.056 Uiso 0.469(5) 1 calc R U P A 2
C4Z C 0.5506(7) 1.048(2) 1.1786(11) 0.047(3) Uani 0.469(5) 1 d D U P A 2
H4Z H 0.5533 1.0876 1.2115 0.057 Uiso 0.469(5) 1 calc R U P A 2
C5Z C 0.4928(6) 1.0104(8) 1.1413(5) 0.031(3) Uani 0.469(5) 1 d D U P A 2
C6Z C 0.5285(6) 0.8729(11) 1.0289(6) 0.039(4) Uani 0.469(5) 1 d D U P A 2
C7Z C 0.4633(5) 0.8473(11) 0.9977(6) 0.029(2) Uani 0.469(5) 1 d D U P A 2
C8Z C 0.4485(6) 0.7929(12) 0.9455(7) 0.029(4) Uani 0.469(5) 1 d D U P A 2
H8Z H 0.4056 0.7751 0.9233 0.035 Uiso 0.469(5) 1 calc R U P A 2
C9Z C 0.4950(6) 0.7645(11) 0.9256(7) 0.033(4) Uani 0.469(5) 1 d D U P A 2
H9Z H 0.4836 0.7268 0.8903 0.040 Uiso 0.469(5) 1 calc R U P A 2
C10Z C 0.5573(6) 0.7896(12) 0.9559(7) 0.047(4) Uani 0.469(5) 1 d D U P A 2
H10Z H 0.5888 0.7686 0.9420 0.057 Uiso 0.469(5) 1 calc R U P A 2
C11Z C 0.5744(6) 0.8466(12) 1.0077(7) 0.032(4) Uani 0.469(5) 1 d D U P A 2
H11Z H 0.6172 0.8668 1.0279 0.038 Uiso 0.469(5) 1 calc R U P A 2
C12Z C 0.4295(6) 1.0310(12) 1.1418(6) 0.032(4) Uani 0.469(5) 1 d D U P A 2
C13Z C 0.3774(6) 0.9874(8) 1.0951(5) 0.028(3) Uani 0.469(5) 1 d D U P A 2
C14Z C 0.3161(7) 1.0085(10) 1.0922(6) 0.026(3) Uani 0.469(5) 1 d D U P A 2
H14Z H 0.2800 0.9817 1.0613 0.031 Uiso 0.469(5) 1 calc R U P A 2
C15Z C 0.3077(7) 1.0688(10) 1.1346(6) 0.043(4) Uani 0.469(5) 1 d D U P A 2
H15Z H 0.2658 1.0830 1.1316 0.052 Uiso 0.469(5) 1 calc R U P A 2
C16Z C 0.3576(8) 1.1074(17) 1.1798(9) 0.048(6) Uani 0.469(5) 1 d D U P A 2
H16Z H 0.3508 1.1485 1.2080 0.057 Uiso 0.469(5) 1 calc R U P A 2
C17Z C 0.4202(7) 1.0862(9) 1.1851(6) 0.041(3) Uani 0.469(5) 1 d D U P A 2
H17Z H 0.4556 1.1099 1.2181 0.049 Uiso 0.469(5) 1 calc R U P A 2
C18Z C 0.3232(6) 0.860(2) 0.9882(11) 0.026(2) Uani 0.469(5) 1 d D U P A 2
N2Z N 0.2712(9) 0.829(3) 0.9637(16) 0.028(3) Uani 0.531(5) 1 d D . P A 2
Pt1C Pt 0.14031(2) 0.63394(2) 1.02097(2) 0.02449(6) Uani 1 1 d . . . . .
N1C N 0.0777(2) 0.5323(3) 0.9766(2) 0.0271(10) Uani 1 1 d . . . . .
C1C C 0.0310(3) 0.5571(5) 0.9234(2) 0.0353(15) Uani 1 1 d . . . . .
C2C C -0.0160(3) 0.4908(6) 0.8945(3) 0.0441(17) Uani 1 1 d . . . . .
H2C H -0.0495 0.5062 0.8575 0.053 Uiso 1 1 calc R U . . .
C3C C -0.0135(3) 0.4012(6) 0.9205(3) 0.0434(17) Uani 1 1 d . . . . .
H3C H -0.0453 0.3551 0.9008 0.052 Uiso 1 1 calc R U . . .
C4C C 0.0350(3) 0.3791(5) 0.9746(3) 0.0370(15) Uani 1 1 d . . . . .
H4C H 0.0369 0.3179 0.9921 0.044 Uiso 1 1 calc R U . . .
C5C C 0.0810(2) 0.4472(4) 1.0030(2) 0.0268(12) Uani 1 1 d . . . . .
C6C C 0.0363(3) 0.6549(5) 0.9050(3) 0.0391(16) Uani 1 1 d . . . . .
C7C C 0.0865(3) 0.7113(5) 0.9452(3) 0.0365(15) Uani 1 1 d . . . . .
C8C C 0.0894(4) 0.8081(5) 0.9298(4) 0.051(2) Uani 1 1 d . . . . .
H8C H 0.1222 0.8477 0.9560 0.061 Uiso 1 1 calc R U . . .
C9C C 0.0451(4) 0.8465(7) 0.8770(4) 0.067(2) Uani 1 1 d . U . . .
H9C H 0.0483 0.9113 0.8669 0.081 Uiso 1 1 calc R U . . .
C10C C -0.0020(4) 0.7918(7) 0.8406(4) 0.074(3) Uani 1 1 d . U . . .
H10C H -0.0321 0.8188 0.8049 0.089 Uiso 1 1 calc R U . . .
C11C C -0.0085(3) 0.6963(6) 0.8535(3) 0.059(2) Uani 1 1 d . U . . .
H11C H -0.0432 0.6596 0.8274 0.070 Uiso 1 1 calc R U . . .
C12C C 0.1312(2) 0.4425(4) 1.0640(2) 0.0242(11) Uani 1 1 d . . . . .
C13C C 0.1682(2) 0.5268(4) 1.0851(2) 0.0238(11) Uani 1 1 d . . . . .
C14C C 0.2093(3) 0.5286(4) 1.1450(2) 0.0281(12) Uani 1 1 d . . . . .
H14C H 0.2347 0.5836 1.1605 0.034 Uiso 1 1 calc R U . . .
C15C C 0.2140(3) 0.4515(5) 1.1826(3) 0.0340(14) Uani 1 1 d . . . . .
H15C H 0.2406 0.4558 1.2240 0.041 Uiso 1 1 calc R U . . .
C16C C 0.1803(3) 0.3684(4) 1.1603(3) 0.0363(15) Uani 1 1 d . . . . .
H16C H 0.1859 0.3146 1.1858 0.044 Uiso 1 1 calc R U . . .
C17C C 0.1386(3) 0.3636(4) 1.1013(3) 0.0308(13) Uani 1 1 d . . . . .
H17C H 0.1151 0.3069 1.0860 0.037 Uiso 1 1 calc R U . . .
Pt1D Pt 0.22651(2) 0.53752(2) 0.90247(2) 0.02278(6) Uani 1 1 d . . . . .
N1D N 0.1394(2) 0.4855(4) 0.8550(2) 0.0305(11) Uani 1 1 d . . . . .
C1D C 0.1004(3) 0.5366(5) 0.8080(3) 0.0335(14) Uani 1 1 d . . . . .
C2D C 0.0421(3) 0.4975(6) 0.7738(3) 0.0496(19) Uani 1 1 d . . . . .
H2D H 0.0133 0.5323 0.7407 0.060 Uiso 1 1 calc R U . . .
C3D C 0.0252(4) 0.4087(7) 0.7869(3) 0.059(2) Uani 1 1 d . . . . .
H3D H -0.0152 0.3827 0.7630 0.071 Uiso 1 1 calc R U . . .
C4D C 0.0665(4) 0.3579(6) 0.8342(3) 0.052(2) Uani 1 1 d . . . . .
H4D H 0.0554 0.2960 0.8429 0.062 Uiso 1 1 calc R U . . .
C5D C 0.1252(3) 0.3979(4) 0.8695(3) 0.0362(14) Uani 1 1 d . . . . .
C6D C 0.1280(3) 0.6265(4) 0.7991(3) 0.0332(14) Uani 1 1 d . . . . .
C7D C 0.1911(3) 0.6457(4) 0.8404(3) 0.0291(13) Uani 1 1 d . . . . .
C8D C 0.2194(3) 0.7295(4) 0.8297(3) 0.0331(14) Uani 1 1 d . . . . .
H8D H 0.2616 0.7455 0.8554 0.040 Uiso 1 1 calc R U . . .
C9D C 0.1854(4) 0.7898(5) 0.7811(3) 0.0448(18) Uani 1 1 d . . . . .
H9D H 0.2051 0.8460 0.7746 0.054 Uiso 1 1 calc R U . . .
C10D C 0.1250(4) 0.7689(6) 0.7434(3) 0.050(2) Uani 1 1 d . . . . .
H10D H 0.1029 0.8106 0.7110 0.061 Uiso 1 1 calc R U . . .
C11D C 0.0954(3) 0.6874(5) 0.7519(3) 0.0451(18) Uani 1 1 d . . . . .
H11D H 0.0531 0.6731 0.7256 0.054 Uiso 1 1 calc R U . . .
C12D C 0.1758(3) 0.3561(4) 0.9224(3) 0.0397(16) Uani 1 1 d . . . . .
C13D C 0.2335(3) 0.4079(4) 0.9468(3) 0.0315(13) Uani 1 1 d . . . . .
C14D C 0.2837(3) 0.3655(4) 0.9947(3) 0.0404(16) Uani 1 1 d . . . . .
H14D H 0.3236 0.3970 1.0112 0.048 Uiso 1 1 calc R U . . .
C15D C 0.2757(5) 0.2783(6) 1.0182(4) 0.067(3) Uani 1 1 d . . . . .
H15D H 0.3098 0.2514 1.0512 0.080 Uiso 1 1 calc R U . . .
C16D C 0.2181(6) 0.2305(5) 0.9936(4) 0.078(3) Uani 1 1 d . . . . .
H16D H 0.2125 0.1718 1.0106 0.094 Uiso 1 1 calc R U . . .
C17D C 0.1688(5) 0.2673(5) 0.9447(4) 0.063(2) Uani 1 1 d . . . . .
H17D H 0.1304 0.2323 0.9264 0.076 Uiso 1 1 calc R U . . .
N2C N 0.2436(3) 0.7812(3) 1.0911(2) 0.0360(12) Uani 1 1 d . . . . .
C18C C 0.2040(3) 0.7288(4) 1.0653(3) 0.0298(13) Uani 1 1 d . . . . .
N2D N 0.3601(2) 0.6214(4) 0.9750(2) 0.0322(11) Uani 1 1 d . . . . .
C18D C 0.3105(3) 0.5901(4) 0.9477(2) 0.0255(12) Uani 1 1 d . . . . .
N3A N 0.1959(3) 0.4772(5) 0.7114(3) 0.0526(16) Uani 1 1 d . . . . .
C19A C 0.1420(9) 0.4316(13) 0.6806(8) 0.055(4) Uani 0.565(9) 1 d . . P B 1
H19A H 0.1367 0.3722 0.6970 0.066 Uiso 0.565(9) 1 calc R U P B 1
O1A O 0.0996(5) 0.4541(9) 0.6356(5) 0.088(3) Uani 0.565(9) 1 d . U P B 1
C20A C 0.1897(13) 0.562(3) 0.6786(19) 0.065(6) Uani 0.565(9) 1 d . U P B 1
H20D H 0.1514 0.5589 0.6416 0.098 Uiso 0.565(9) 1 calc R U P B 1
H20E H 0.2271 0.5708 0.6686 0.098 Uiso 0.565(9) 1 calc R U P B 1
H20F H 0.1862 0.6164 0.7028 0.098 Uiso 0.565(9) 1 calc R U P B 1
C21A C 0.251(3) 0.464(3) 0.764(3) 0.056(6) Uani 0.565(9) 1 d . U P B 1
H21D H 0.2887 0.4626 0.7542 0.084 Uiso 0.565(9) 1 calc R U P B 1
H21E H 0.2478 0.4044 0.7837 0.084 Uiso 0.565(9) 1 calc R U P B 1
H21F H 0.2550 0.5176 0.7919 0.084 Uiso 0.565(9) 1 calc R U P B 1
C19Z C 0.1520(12) 0.4038(17) 0.7037(10) 0.055(4) Uani 0.435(9) 1 d . U P B 2
H19Z H 0.1139 0.4107 0.6690 0.066 Uiso 0.435(9) 1 calc R U P B 2
O1Z O 0.1534(7) 0.3305(12) 0.7339(7) 0.088(3) Uani 0.435(9) 1 d . U P B 2
C20Z C 0.2082(19) 0.568(5) 0.686(3) 0.065(6) Uani 0.435(9) 1 d . U P B 2
H20M H 0.1737 0.5791 0.6467 0.098 Uiso 0.435(9) 1 calc R U P B 2
H20N H 0.2487 0.5625 0.6804 0.098 Uiso 0.435(9) 1 calc R U P B 2
H20O H 0.2104 0.6204 0.7129 0.098 Uiso 0.435(9) 1 calc R U P B 2
C21Z C 0.246(4) 0.445(4) 0.766(4) 0.056(6) Uani 0.435(9) 1 d . U P B 2
H21M H 0.2422 0.3763 0.7701 0.084 Uiso 0.435(9) 1 calc R U P B 2
H21N H 0.2427 0.4782 0.8002 0.084 Uiso 0.435(9) 1 calc R U P B 2
H21O H 0.2873 0.4596 0.7639 0.084 Uiso 0.435(9) 1 calc R U P B 2
N3B N 0.0305(6) 0.1136(14) 0.9643(8) 0.046(3) Uani 0.613(9) 1 d . U P C 1
O1B O 0.0420(4) 0.1149(5) 0.8729(4) 0.051(2) Uani 0.613(9) 1 d . U P C 1
C19B C 0.0099(7) 0.1247(9) 0.9025(6) 0.053(3) Uani 0.613(9) 1 d . U P C 1
H19D H -0.0335 0.1416 0.8814 0.063 Uiso 0.613(9) 1 calc R U P C 1
C20B C 0.0927(9) 0.0774(11) 0.9972(7) 0.086(5) Uani 0.613(9) 1 d . U P C 1
H20G H 0.1121 0.0575 0.9693 0.129 Uiso 0.613(9) 1 calc R U P C 1
H20H H 0.0899 0.0225 1.0212 0.129 Uiso 0.613(9) 1 calc R U P C 1
H20I H 0.1188 0.1272 1.0238 0.129 Uiso 0.613(9) 1 calc R U P C 1
C21B C -0.0116(9) 0.1266(9) 0.9942(8) 0.078(5) Uani 0.613(9) 1 d . U P C 1
H21G H -0.0071 0.0731 1.0217 0.117 Uiso 0.613(9) 1 calc R U P C 1
H21H H -0.0554 0.1293 0.9646 0.117 Uiso 0.613(9) 1 calc R U P C 1
H21I H -0.0013 0.1863 1.0170 0.117 Uiso 0.613(9) 1 calc R U P C 1
N3Y N 0.0081(11) 0.115(2) 0.9535(13) 0.046(3) Uani 0.387(9) 1 d . U P C 2
O1Y O 0.0962(6) 0.0993(10) 1.0499(6) 0.060(4) Uani 0.387(9) 1 d . U P C 2
C19Y C 0.0427(9) 0.1319(13) 1.0200(8) 0.041(4) Uani 0.387(9) 1 d . U P C 2
H19E H 0.0223 0.1698 1.0399 0.049 Uiso 0.387(9) 1 calc R U P C 2
C20Y C 0.0426(13) 0.068(2) 0.9261(12) 0.079(8) Uani 0.387(9) 1 d . U P C 2
H20P H 0.0832 0.0466 0.9565 0.119 Uiso 0.387(9) 1 calc R U P C 2
H20Q H 0.0506 0.1110 0.8979 0.119 Uiso 0.387(9) 1 calc R U P C 2
H20R H 0.0185 0.0123 0.9043 0.119 Uiso 0.387(9) 1 calc R U P C 2
C21Y C -0.0509(10) 0.1568(15) 0.9273(10) 0.067(7) Uani 0.387(9) 1 d . U P C 2
H21J H -0.0512 0.1994 0.8951 0.101 Uiso 0.387(9) 1 calc R U P C 2
H21K H -0.0600 0.1935 0.9576 0.101 Uiso 0.387(9) 1 calc R U P C 2
H21L H -0.0833 0.1073 0.9107 0.101 Uiso 0.387(9) 1 calc R U P C 2
N3C N 0.1925(3) 0.1029(4) 0.8443(3) 0.0499(15) Uani 1 1 d . U . . .
C21C C 0.2065(5) 0.0323(6) 0.8888(5) 0.091(3) Uani 1 1 d . U . . .
H21A H 0.1673 0.0138 0.8938 0.136 Uiso 1 1 calc R U . . .
H21B H 0.2371 0.0575 0.9269 0.136 Uiso 1 1 calc R U . . .
H21C H 0.2247 -0.0235 0.8769 0.136 Uiso 1 1 calc R U . . .
C19C C 0.2368(4) 0.1690(6) 0.8452(4) 0.0537(19) Uani 1 1 d . U . . .
H19W H 0.2761 0.1729 0.8788 0.064 Uiso 0.599(12) 1 calc R U P D 1
H19J H 0.2662 0.1407 0.8290 0.081 Uiso 0.401(12) 1 calc R U P D 2
H19B H 0.2606 0.1898 0.8866 0.081 Uiso 0.401(12) 1 calc R U P D 2
H19C H 0.2155 0.2240 0.8207 0.081 Uiso 0.401(12) 1 calc R U P D 2
C20C C 0.1378(6) 0.0810(10) 0.7959(5) 0.048(3) Uani 0.599(12) 1 d . U P D 1
H20A H 0.1030 0.0706 0.8096 0.073 Uiso 0.599(12) 1 calc R U P D 1
H20B H 0.1445 0.0229 0.7766 0.073 Uiso 0.599(12) 1 calc R U P D 1
H20C H 0.1269 0.1338 0.7672 0.073 Uiso 0.599(12) 1 calc R U P D 1
O1C O 0.2257(5) 0.2238(7) 0.8023(4) 0.063(3) Uani 0.599(12) 1 d . U P D 1
C19X C 0.1261(8) 0.1473(13) 0.8122(7) 0.039(4) Uani 0.401(12) 1 d . U P D 2
H19X H 0.1244 0.2075 0.7937 0.046 Uiso 0.401(12) 1 calc R U P D 2
O1X O 0.0766(7) 0.1137(11) 0.8082(6) 0.069(5) Uani 0.401(12) 1 d . U P D 2

loop_
_atom_site_aniso_label
_atom_site_aniso_U_11
_atom_site_aniso_U_22
_atom_site_aniso_U_33
_atom_site_aniso_U_23
_atom_site_aniso_U_13
_atom_site_aniso_U_12
Ag1 0.0461(3) 0.0392(3) 0.0279(2) -0.0008(2) 0.0192(2) -0.0115(2)
Ag2 0.0570(3) 0.0216(2) 0.0319(3) 0.00388(19) 0.0177(2) -0.0071(2)
Ag3 0.0257(2) 0.0259(2) 0.0246(2) -0.00206(17) 0.01171(16) 0.00282(17)
Ag4 0.0408(2) 0.0227(2) 0.0315(2) 0.00207(18) 0.0229(2) 0.00698(19)
Pt1A 0.02553(11) 0.02489(12) 0.02759(12) -0.00417(9) 0.01441(9) -0.00238(9)
N1A 0.028(2) 0.022(2) 0.039(3) -0.002(2) 0.013(2) -0.002(2)
C1A 0.025(3) 0.023(3) 0.045(4) 0.009(3) 0.015(3) 0.004(2)
C2A 0.027(3) 0.035(4) 0.052(4) 0.014(3) 0.011(3) -0.004(3)
C3A 0.038(4) 0.029(4) 0.055(5) 0.005(3) 0.000(3) -0.009(3)
C4A 0.035(3) 0.026(3) 0.050(4) -0.004(3) 0.001(3) -0.002(3)
C5A 0.029(3) 0.020(3) 0.048(4) -0.006(3) 0.008(3) 0.002(2)
C6A 0.038(3) 0.021(3) 0.048(4) 0.015(3) 0.026(3) 0.010(3)
C7A 0.035(3) 0.020(3) 0.035(3) 0.003(2) 0.023(3) 0.007(2)
C8A 0.052(4) 0.027(3) 0.037(3) 0.004(3) 0.030(3) 0.004(3)
C9A 0.068(5) 0.031(3) 0.045(4) 0.013(3) 0.039(4) 0.022(3)
C10A 0.062(5) 0.044(4) 0.069(5) 0.024(4) 0.052(4) 0.021(4)
C11A 0.041(4) 0.037(4) 0.058(4) 0.022(3) 0.031(3) 0.012(3)
C12A 0.033(3) 0.038(4) 0.044(4) -0.015(3) 0.006(3) 0.008(3)
C13A 0.031(3) 0.034(3) 0.033(3) 0.000(3) 0.016(3) 0.005(3)
C14A 0.033(3) 0.068(5) 0.032(3) 0.000(3) 0.016(3) 0.009(3)
C15A 0.040(4) 0.122(8) 0.046(4) -0.032(5) 0.025(3) 0.006(5)
C16A 0.049(4) 0.107(6) 0.062(5) -0.044(5) 0.020(4) 0.020(4)
C17A 0.038(4) 0.077(6) 0.068(5) -0.047(5) 0.007(4) 0.011(4)
C18A 0.036(3) 0.034(3) 0.018(3) 0.000(3) 0.013(2) 0.001(3)
N2A 0.029(2) 0.029(3) 0.027(3) -0.001(2) 0.011(2) -0.004(2)
Pt1B 0.0334(6) 0.0197(3) 0.0283(3) 0.0044(2) 0.0151(3) 0.0004(4)
N1B 0.034(5) 0.029(4) 0.031(4) 0.009(3) 0.011(3) 0.000(4)
C1B 0.031(6) 0.033(6) 0.036(6) 0.013(5) 0.017(5) 0.003(5)
C2B 0.044(6) 0.044(7) 0.055(7) 0.019(6) 0.011(6) -0.003(6)
C3B 0.044(6) 0.037(5) 0.046(5) 0.010(4) 0.002(5) -0.010(5)
C4B 0.041(6) 0.043(6) 0.038(6) 0.006(5) 0.006(5) -0.004(5)
C5B 0.033(7) 0.031(6) 0.025(6) 0.005(5) 0.003(5) 0.000(6)
C6B 0.039(6) 0.038(7) 0.045(7) 0.018(6) 0.022(5) 0.002(5)
C7B 0.031(4) 0.029(6) 0.031(4) 0.008(4) 0.017(3) 0.003(4)
C8B 0.058(7) 0.026(7) 0.037(8) 0.000(6) 0.027(6) 0.007(6)
C9B 0.054(7) 0.034(7) 0.038(7) 0.003(6) 0.023(6) 0.010(6)
C10B 0.050(8) 0.047(8) 0.047(8) 0.008(7) 0.027(7) 0.004(6)
C11B 0.042(6) 0.046(7) 0.043(7) 0.013(6) 0.016(6) 0.000(6)
C12B 0.038(6) 0.027(5) 0.028(5) 0.005(4) 0.017(5) -0.010(5)
C13B 0.022(6) 0.027(6) 0.041(6) 0.003(5) 0.019(5) -0.010(6)
C14B 0.035(6) 0.020(5) 0.031(6) 0.007(4) 0.016(5) -0.001(5)
C15B 0.046(6) 0.026(5) 0.030(5) 0.006(4) 0.021(5) 0.002(5)
C16B 0.066(7) 0.030(6) 0.049(7) 0.006(5) 0.033(6) -0.004(5)
C17B 0.053(8) 0.029(7) 0.033(7) -0.009(5) 0.018(6) -0.016(6)
C18B 0.036(6) 0.022(3) 0.026(3) 0.006(3) 0.019(5) 0.002(6)
N2B 0.031(8) 0.027(3) 0.028(7) 0.000(4) 0.014(7) 0.001(7)
Pt1Z 0.0304(6) 0.0201(4) 0.0269(3) 0.0048(3) 0.0088(3) -0.0029(4)
N1Z 0.034(5) 0.029(4) 0.031(4) 0.009(3) 0.011(3) 0.000(4)
C1Z 0.034(6) 0.023(6) 0.028(6) 0.015(5) 0.007(5) -0.004(5)
C2Z 0.038(6) 0.038(7) 0.054(7) 0.019(6) 0.010(6) -0.002(6)
C3Z 0.043(7) 0.034(7) 0.047(7) 0.013(6) -0.001(6) -0.005(6)
C4Z 0.044(6) 0.037(5) 0.046(5) 0.010(4) 0.002(5) -0.010(5)
C5Z 0.043(6) 0.017(6) 0.028(6) 0.005(5) 0.007(5) -0.009(5)
C6Z 0.040(7) 0.036(7) 0.037(7) 0.008(6) 0.012(6) -0.008(6)
C7Z 0.031(4) 0.029(6) 0.031(4) 0.008(4) 0.017(3) 0.003(4)
C8Z 0.039(7) 0.032(8) 0.019(6) 0.009(6) 0.014(5) 0.000(6)
C9Z 0.036(6) 0.034(7) 0.029(7) 0.000(6) 0.013(5) 0.000(6)
C10Z 0.045(7) 0.055(8) 0.044(8) 0.001(6) 0.020(6) -0.008(6)
C11Z 0.026(6) 0.031(7) 0.033(8) -0.005(6) 0.007(6) -0.001(5)
C12Z 0.036(8) 0.024(6) 0.035(7) 0.004(5) 0.012(6) -0.003(7)
C13Z 0.037(6) 0.011(5) 0.031(6) 0.004(5) 0.008(5) -0.002(5)
C14Z 0.031(7) 0.016(6) 0.025(6) -0.002(5) 0.006(6) -0.007(6)
C15Z 0.060(7) 0.031(7) 0.042(7) 0.005(6) 0.023(6) 0.000(6)
C16Z 0.058(9) 0.044(9) 0.048(9) -0.013(7) 0.027(7) -0.005(7)
C17Z 0.051(7) 0.035(7) 0.030(6) 0.001(5) 0.010(5) -0.007(6)
C18Z 0.036(6) 0.022(3) 0.026(3) 0.006(3) 0.019(5) 0.002(6)
N2Z 0.031(8) 0.027(3) 0.028(7) 0.000(4) 0.014(7) 0.001(7)
Pt1C 0.03185(11) 0.02015(11) 0.02604(12) 0.00359(9) 0.01622(9) 0.00725(9)
N1C 0.023(2) 0.033(3) 0.026(3) 0.001(2) 0.0113(19) 0.009(2)
C1C 0.022(3) 0.066(5) 0.019(3) 0.003(3) 0.010(2) 0.012(3)
C2C 0.036(3) 0.077(5) 0.022(3) -0.002(3) 0.014(3) 0.011(4)
C3C 0.030(3) 0.075(5) 0.028(3) -0.020(4) 0.014(3) -0.011(3)
C4C 0.041(3) 0.039(4) 0.038(4) -0.011(3) 0.023(3) -0.008(3)
C5C 0.022(3) 0.034(3) 0.029(3) -0.006(3) 0.015(2) 0.002(2)
C6C 0.031(3) 0.060(4) 0.032(3) 0.017(3) 0.018(3) 0.021(3)
C7C 0.045(4) 0.040(4) 0.036(3) 0.020(3) 0.028(3) 0.026(3)
C8C 0.061(4) 0.046(4) 0.067(5) 0.031(4) 0.049(4) 0.030(4)
C9C 0.063(5) 0.075(5) 0.085(5) 0.050(4) 0.052(4) 0.039(4)
C10C 0.059(5) 0.104(6) 0.073(5) 0.058(5) 0.040(4) 0.045(5)
C11C 0.040(4) 0.094(6) 0.052(4) 0.034(4) 0.028(3) 0.026(4)
C12C 0.025(3) 0.026(3) 0.024(3) 0.001(2) 0.012(2) 0.004(2)
C13C 0.028(3) 0.022(3) 0.024(3) 0.004(2) 0.013(2) 0.003(2)
C14C 0.025(3) 0.035(3) 0.026(3) -0.002(3) 0.011(2) -0.003(2)
C15C 0.029(3) 0.046(4) 0.026(3) 0.012(3) 0.009(2) 0.007(3)
C16C 0.040(3) 0.035(4) 0.036(4) 0.018(3) 0.018(3) 0.011(3)
C17C 0.032(3) 0.022(3) 0.043(4) 0.000(3) 0.020(3) 0.000(2)
Pt1D 0.02818(11) 0.01964(11) 0.02380(11) 0.00144(9) 0.01367(9) 0.00570(8)
N1D 0.034(3) 0.035(3) 0.028(3) -0.006(2) 0.018(2) -0.001(2)
C1D 0.029(3) 0.051(4) 0.025(3) -0.006(3) 0.015(2) 0.007(3)
C2D 0.033(3) 0.084(6) 0.036(4) -0.014(4) 0.018(3) -0.001(4)
C3D 0.047(4) 0.093(6) 0.048(5) -0.038(5) 0.030(4) -0.033(4)
C4D 0.070(5) 0.057(5) 0.045(4) -0.027(4) 0.040(4) -0.029(4)
C5D 0.055(4) 0.030(3) 0.035(3) -0.006(3) 0.030(3) -0.010(3)
C6D 0.039(3) 0.037(4) 0.025(3) 0.004(3) 0.015(3) 0.017(3)
C7D 0.037(3) 0.028(3) 0.027(3) 0.002(3) 0.018(3) 0.011(3)
C8D 0.053(4) 0.028(3) 0.027(3) 0.003(3) 0.024(3) 0.007(3)
C9D 0.084(5) 0.026(3) 0.036(4) 0.012(3) 0.036(4) 0.016(4)
C10D 0.068(5) 0.054(5) 0.033(4) 0.017(3) 0.024(4) 0.038(4)
C11D 0.037(3) 0.072(5) 0.028(3) 0.008(3) 0.014(3) 0.031(4)
C12D 0.071(5) 0.021(3) 0.043(4) -0.010(3) 0.040(4) -0.010(3)
C13D 0.058(4) 0.017(3) 0.028(3) -0.001(2) 0.025(3) 0.012(3)
C14D 0.066(4) 0.029(3) 0.036(4) 0.010(3) 0.032(3) 0.025(3)
C15D 0.128(8) 0.036(4) 0.053(5) 0.017(4) 0.053(5) 0.043(5)
C16D 0.168(10) 0.020(4) 0.072(6) 0.005(4) 0.074(7) -0.001(5)
C17D 0.123(8) 0.028(4) 0.050(5) -0.010(4) 0.047(5) -0.018(5)
N2C 0.059(3) 0.021(3) 0.032(3) 0.002(2) 0.021(3) -0.001(3)
C18C 0.042(3) 0.023(3) 0.032(3) 0.003(3) 0.022(3) 0.008(3)
N2D 0.033(3) 0.035(3) 0.032(3) -0.003(2) 0.016(2) 0.001(2)
C18D 0.034(3) 0.024(3) 0.023(3) 0.007(2) 0.016(2) 0.012(2)
N3A 0.039(3) 0.057(4) 0.062(4) -0.023(3) 0.019(3) -0.001(3)
C19A 0.060(6) 0.055(8) 0.050(8) 0.004(6) 0.021(7) -0.004(6)
O1A 0.077(6) 0.107(7) 0.071(6) 0.018(5) 0.018(5) -0.030(5)
C20A 0.067(14) 0.060(7) 0.074(9) -0.006(6) 0.032(11) 0.017(12)
C21A 0.051(9) 0.060(14) 0.063(5) -0.013(10) 0.028(5) 0.002(10)
C19Z 0.060(6) 0.055(8) 0.050(8) 0.004(6) 0.021(7) -0.004(6)
O1Z 0.077(6) 0.107(7) 0.071(6) 0.018(5) 0.018(5) -0.030(5)
C20Z 0.067(14) 0.060(7) 0.074(9) -0.006(6) 0.032(11) 0.017(12)
C21Z 0.051(9) 0.060(14) 0.063(5) -0.013(10) 0.028(5) 0.002(10)
N3B 0.056(7) 0.041(3) 0.049(6) 0.000(4) 0.028(6) -0.009(6)
O1B 0.079(6) 0.029(4) 0.066(6) -0.003(4) 0.053(5) -0.002(4)
C19B 0.072(7) 0.035(6) 0.066(7) -0.003(5) 0.043(6) -0.008(5)
C20B 0.146(13) 0.071(9) 0.065(9) 0.017(8) 0.067(9) 0.019(9)
C21B 0.138(13) 0.040(7) 0.100(11) 0.002(7) 0.095(10) -0.006(8)
N3Y 0.056(7) 0.041(3) 0.049(6) 0.000(4) 0.028(6) -0.009(6)
O1Y 0.048(7) 0.055(8) 0.066(9) 0.002(7) 0.009(6) -0.005(6)
C19Y 0.044(8) 0.037(8) 0.039(8) 0.006(6) 0.013(6) -0.002(6)
C20Y 0.093(14) 0.086(15) 0.079(14) -0.010(12) 0.056(12) 0.000(12)
C21Y 0.058(11) 0.050(11) 0.065(13) -0.003(10) -0.008(9) 0.008(9)
N3C 0.063(4) 0.050(3) 0.038(3) -0.006(3) 0.021(3) -0.020(3)
C21C 0.124(8) 0.053(5) 0.126(8) 0.021(5) 0.083(7) 0.017(5)
C19C 0.048(4) 0.063(5) 0.055(4) -0.007(4) 0.026(3) -0.010(4)
C20C 0.047(7) 0.049(8) 0.051(7) 0.000(6) 0.022(5) -0.008(6)
O1C 0.083(7) 0.066(6) 0.038(5) -0.002(4) 0.020(4) -0.036(5)
C19X 0.042(7) 0.039(8) 0.039(8) 0.002(6) 0.020(6) 0.000(6)
O1X 0.056(8) 0.081(10) 0.063(9) -0.012(7) 0.016(6) -0.020(7)

loop_
_atom_type_symbol
_atom_type_description
_atom_type_scat_dispersion_real
_atom_type_scat_dispersion_imag
_atom_type_scat_source
C C 0.0033 0.0016 'International Tables Vol C Tables 4.2.6.8 and 6.1.1.4'
H H 0.0000 0.0000 'International Tables Vol C Tables 4.2.6.8 and 6.1.1.4'
Ag Ag -0.8971 1.1015 'International Tables Vol C Tables 4.2.6.8 and 6.1.1.4'
N N 0.0061 0.0033 'International Tables Vol C Tables 4.2.6.8 and 6.1.1.4'
O O 0.0106 0.0060 'International Tables Vol C Tables 4.2.6.8 and 6.1.1.4'
Pt Pt -1.7033 8.3905 'International Tables Vol C Tables 4.2.6.8 and 6.1.1.4'

loop_
_geom_angle_atom_site_label_1
_geom_angle_atom_site_label_2
_geom_angle_atom_site_label_3
_geom_angle
N2D Ag1 C7Z 112.6(3)
N2D Ag1 C7B 117.8(3)
N2D Ag1 C7A 118.56(18)
C7Z Ag1 C7A 114.4(3)
C7B Ag1 C7A 117.2(3)
N2D Ag1 Pt1Z 120.62(13)
C7Z Ag1 Pt1Z 48.1(3)
C7A Ag1 Pt1Z 119.89(13)
N2D Ag1 C8A 91.55(19)
C7Z Ag1 C8A 118.2(3)
C7B Ag1 C8A 127.9(3)
C7A Ag1 C8A 31.00(17)
Pt1Z Ag1 C8A 147.48(15)
N2D Ag1 Pt1A 119.03(13)
C7Z Ag1 Pt1A 127.7(3)
C7B Ag1 Pt1A 119.2(3)
C7A Ag1 Pt1A 44.71(11)
Pt1Z Ag1 Pt1A 95.80(3)
C8A Ag1 Pt1A 69.56(12)
N2D Ag1 Pt1B 115.40(13)
C7B Ag1 Pt1B 42.5(2)
C7A Ag1 Pt1B 123.08(12)
C8A Ag1 Pt1B 152.90(14)
Pt1A Ag1 Pt1B 93.35(2)
N2C Ag2 C13Z 123.9(3)
N2C Ag2 C13A 110.38(18)
C13Z Ag2 C13A 116.1(3)
N2C Ag2 C13B 106.9(3)
C13A Ag2 C13B 125.5(3)
N2C Ag2 C14Z 94.5(3)
C13Z Ag2 C14Z 31.8(3)
C13A Ag2 C14Z 126.3(3)
N2C Ag2 Pt1B 119.79(13)
C13A Ag2 Pt1B 129.25(14)
C13B Ag2 Pt1B 46.0(2)
N2C Ag2 Pt1A 120.62(12)
C13Z Ag2 Pt1A 114.3(3)
C13A Ag2 Pt1A 44.61(12)
C13B Ag2 Pt1A 131.9(3)
C14Z Ag2 Pt1A 144.8(3)
Pt1B Ag2 Pt1A 99.21(5)
N2C Ag2 Pt1Z 126.05(13)
C13Z Ag2 Pt1Z 43.1(2)
C13A Ag2 Pt1Z 121.10(13)
C14Z Ag2 Pt1Z 68.2(3)
Pt1A Ag2 Pt1Z 88.83(5)
N2A Ag3 C13D 124.22(19)
N2A Ag3 C13C 100.75(17)
C13D Ag3 C13C 123.32(19)
N2A Ag3 C14D 96.5(2)
C13D Ag3 C14D 31.68(19)
C13C Ag3 C14D 124.44(19)
N2A Ag3 Pt1C 116.64(12)
C13D Ag3 Pt1C 118.58(14)
C13C Ag3 Pt1C 45.26(12)
C14D Ag3 Pt1C 145.93(17)
N2A Ag3 Pt1D 122.79(12)
C13D Ag3 Pt1D 44.05(13)
C13C Ag3 Pt1D 133.52(12)
C14D Ag3 Pt1D 69.76(13)
Pt1C Ag3 Pt1D 96.235(13)
N2A Ag3 Ag4 109.86(12)
C13D Ag3 Ag4 94.83(13)
C13C Ag3 Ag4 100.70(12)
C14D Ag3 Ag4 121.93(13)
Pt1C Ag3 Ag4 55.572(11)
Pt1D Ag3 Ag4 52.337(10)
N2B Ag4 C7C 126.7(12)
N2Z Ag4 C7C 131.1(10)
N2B Ag4 C7D 103.8(13)
N2Z Ag4 C7D 103.9(10)
C7C Ag4 C7D 112.7(2)
N2B Ag4 C8C 98.2(12)
N2Z Ag4 C8C 103.6(10)
C7C Ag4 C8C 31.7(2)
C7D Ag4 C8C 114.3(2)
N2B Ag4 Pt1D 119.7(12)
N2Z Ag4 Pt1D 115.3(10)
C7C Ag4 Pt1D 113.54(16)
C7D Ag4 Pt1D 45.13(13)
C8C Ag4 Pt1D 138.92(19)
N2B Ag4 Pt1C 126.1(13)
N2Z Ag4 Pt1C 124.8(10)
C7C Ag4 Pt1C 44.26(13)
C7D Ag4 Pt1C 129.48(14)
C8C Ag4 Pt1C 69.77(14)
Pt1D Ag4 Pt1C 96.695(14)
N2B Ag4 Ag3 116.5(11)
N2Z Ag4 Ag3 110.6(9)
C7C Ag4 Ag3 93.29(13)
C7D Ag4 Ag3 101.33(13)
C8C Ag4 Ag3 121.91(14)
Pt1D Ag4 Ag3 56.255(11)
Pt1C Ag4 Ag3 52.211(10)
C18A Pt1A N1A 177.5(2)
C18A Pt1A C7A 99.9(2)
N1A Pt1A C7A 81.0(2)
C18A Pt1A C13A 98.6(2)
N1A Pt1A C13A 80.4(2)
C7A Pt1A C13A 161.0(2)
C18A Pt1A Ag1 77.67(15)
N1A Pt1A Ag1 104.71(14)
C7A Pt1A Ag1 57.47(16)
C13A Pt1A Ag1 131.91(16)
C18A Pt1A Ag2 79.91(17)
N1A Pt1A Ag2 101.28(13)
C7A Pt1A Ag2 130.34(15)
C13A Pt1A Ag2 57.86(16)
Ag1 Pt1A Ag2 74.489(15)
C5A N1A C1A 123.3(5)
C5A N1A Pt1A 118.6(4)
C1A N1A Pt1A 117.5(4)
N1A C1A C2A 117.9(5)
N1A C1A C6A 113.8(5)
C2A C1A C6A 128.1(5)
C3A C2A C1A 119.8(6)
C4A C3A C2A 119.8(6)
C3A C4A C5A 120.0(6)
N1A C5A C4A 119.1(6)
N1A C5A C12A 113.1(5)
C4A C5A C12A 127.6(6)
C11A C6A C7A 121.1(6)
C11A C6A C1A 122.5(6)
C7A C6A C1A 116.2(5)
C8A C7A C6A 116.6(5)
C8A C7A Pt1A 132.1(4)
C6A C7A Pt1A 111.3(4)
C8A C7A Ag1 83.0(4)
C6A C7A Ag1 115.9(4)
Pt1A C7A Ag1 77.83(17)
C9A C8A C7A 121.5(6)
C9A C8A Ag1 123.1(4)
C7A C8A Ag1 66.0(3)
C10A C9A C8A 120.7(6)
C9A C10A C11A 119.6(6)
C6A C11A C10A 120.6(6)
C17A C12A C13A 121.0(6)
C17A C12A C5A 122.6(6)
C13A C12A C5A 116.2(5)
C14A C13A C12A 116.3(5)
C14A C13A Pt1A 131.9(5)
C12A C13A Pt1A 111.5(4)
C14A C13A Ag2 88.0(4)
C12A C13A Ag2 113.5(4)
Pt1A C13A Ag2 77.53(18)
C13A C14A C15A 121.8(6)
C16A C15A C14A 121.4(7)
C15A C16A C17A 118.6(6)
C12A C17A C16A 120.9(7)
N2A C18A Pt1A 179.7(6)
C18A N2A Ag3 151.0(4)
C18B Pt1B N1B 174.2(8)
C18B Pt1B C7B 103.0(5)
N1B Pt1B C7B 81.0(4)
C18B Pt1B C13B 95.9(6)
N1B Pt1B C13B 80.3(4)
C7B Pt1B C13B 161.0(4)
C18B Pt1B Ag2 78.4(8)
N1B Pt1B Ag2 95.9(3)
C7B Pt1B Ag2 125.1(4)
C13B Pt1B Ag2 60.7(4)
C18B Pt1B Ag1 79.1(7)
N1B Pt1B Ag1 100.4(3)
C7B Pt1B Ag1 53.7(4)
C13B Pt1B Ag1 133.9(4)
Ag2 Pt1B Ag1 73.52(3)
C5B N1B C1B 124.1(9)
C5B N1B Pt1B 118.8(7)
C1B N1B Pt1B 117.1(7)
N1B C1B C2B 116.3(11)
N1B C1B C6B 114.6(9)
C2B C1B C6B 129.1(11)
C3B C2B C1B 119.6(13)
C2B C3B C4B 122.3(13)
C3B C4B C5B 117.1(12)
N1B C5B C4B 120.5(11)
N1B C5B C12B 113.0(9)
C4B C5B C12B 126.4(11)
C11B C6B C7B 122.1(11)
C11B C6B C1B 122.2(11)
C7B C6B C1B 115.7(10)
C8B C7B C6B 113.6(10)
C8B C7B Pt1B 134.6(8)
C6B C7B Pt1B 111.5(7)
C8B C7B Ag1 84.6(9)
C6B C7B Ag1 111.6(9)
Pt1B C7B Ag1 83.8(4)
C9B C8B C7B 124.6(12)
C10B C9B C8B 121.1(13)
C9B C10B C11B 116.9(13)
C6B C11B C10B 121.5(12)
C17B C12B C13B 121.2(11)
C17B C12B C5B 122.0(11)
C13B C12B C5B 116.7(9)
C14B C13B C12B 118.0(10)
C14B C13B Pt1B 130.7(8)
C12B C13B Pt1B 111.1(7)
C14B C13B Ag2 96.1(8)
C12B C13B Ag2 107.4(9)
Pt1B C13B Ag2 73.2(4)
C15B C14B C13B 120.8(10)
C16B C15B C14B 120.3(11)
C15B C16B C17B 121.0(12)
C12B C17B C16B 118.7(12)
N2B C18B Pt1B 175(3)
C18B N2B Ag4 149(4)
C18Z Pt1Z N1Z 177.2(7)
C18Z Pt1Z C13Z 96.5(6)
N1Z Pt1Z C13Z 80.7(5)
C18Z Pt1Z C7Z 102.0(6)
N1Z Pt1Z C7Z 80.8(5)
C13Z Pt1Z C7Z 161.1(5)
C18Z Pt1Z Ag1 79.6(9)
N1Z Pt1Z Ag1 101.8(4)
C13Z Pt1Z Ag1 128.8(3)
C7Z Pt1Z Ag1 59.5(5)
C18Z Pt1Z Ag2 72.9(9)
N1Z Pt1Z Ag2 105.0(3)
C13Z Pt1Z Ag2 55.0(3)
C7Z Pt1Z Ag2 134.9(5)
Ag1 Pt1Z Ag2 75.68(3)
C1Z N1Z C5Z 125.2(10)
C1Z N1Z Pt1Z 117.3(8)
C5Z N1Z Pt1Z 117.4(8)
N1Z C1Z C2Z 116.9(11)
N1Z C1Z C6Z 114.8(10)
C2Z C1Z C6Z 128.3(12)
C3Z C2Z C1Z 119.6(13)
C2Z C3Z C4Z 121.0(14)
C5Z C4Z C3Z 119.3(15)
N1Z C5Z C4Z 118.0(12)
N1Z C5Z C12Z 114.2(10)
C4Z C5Z C12Z 127.4(12)
C11Z C6Z C7Z 121.3(11)
C11Z C6Z C1Z 122.7(11)
C7Z C6Z C1Z 115.9(11)
C8Z C7Z C6Z 116.9(10)
C8Z C7Z Pt1Z 131.8(9)
C6Z C7Z Pt1Z 111.2(8)
C8Z C7Z Ag1 89.4(10)
C6Z C7Z Ag1 114.4(11)
Pt1Z C7Z Ag1 72.4(4)
C9Z C8Z C7Z 121.4(12)
C10Z C9Z C8Z 121.1(13)
C9Z C10Z C11Z 119.8(13)
C6Z C11Z C10Z 119.4(12)
C17Z C12Z C13Z 121.1(11)
C17Z C12Z C5Z 123.5(11)
C13Z C12Z C5Z 115.3(10)
C14Z C13Z C12Z 117.3(10)
C14Z C13Z Pt1Z 130.5(8)
C12Z C13Z Pt1Z 112.2(8)
C14Z C13Z Ag2 79.6(8)
C12Z C13Z Ag2 115.2(10)
Pt1Z C13Z Ag2 81.9(4)
C15Z C14Z C13Z 120.4(12)
C15Z C14Z Ag2 119.1(10)
C13Z C14Z Ag2 68.6(8)
C16Z C15Z C14Z 121.7(14)
C15Z C16Z C17Z 119.6(15)
C12Z C17Z C16Z 119.6(13)
N2Z C18Z Pt1Z 171(3)
C18Z N2Z Ag4 156(3)
C18C Pt1C N1C 177.6(2)
C18C Pt1C C7C 100.9(3)
N1C Pt1C C7C 81.0(2)
C18C Pt1C C13C 97.8(2)
N1C Pt1C C13C 80.5(2)
C7C Pt1C C13C 160.9(2)
C18C Pt1C Ag3 84.68(16)
N1C Pt1C Ag3 93.07(12)
C7C Pt1C Ag3 123.82(15)
C13C Pt1C Ag3 62.01(14)
C18C Pt1C Ag4 72.47(16)
N1C Pt1C Ag4 107.56(13)
C7C Pt1C Ag4 57.36(16)
C13C Pt1C Ag4 133.97(14)
Ag3 Pt1C Ag4 72.217(13)
C5C N1C C1C 123.9(5)
C5C N1C Pt1C 118.6(4)
C1C N1C Pt1C 117.3(4)
N1C C1C C2C 118.3(6)
N1C C1C C6C 113.7(6)
C2C C1C C6C 127.9(6)
C1C C2C C3C 119.2(6)
C4C C3C C2C 120.4(6)
C3C C4C C5C 119.3(6)
N1C C5C C4C 118.9(5)
N1C C5C C12C 113.3(5)
C4C C5C C12C 127.5(6)
C11C C6C C7C 119.9(7)
C11C C6C C1C 123.0(7)
C7C C6C C1C 116.9(5)
C8C C7C C6C 117.4(6)
C8C C7C Pt1C 131.4(6)
C6C C7C Pt1C 111.0(4)
C8C C7C Ag4 80.4(4)
C6C C7C Ag4 120.6(4)
Pt1C C7C Ag4 78.38(19)
C9C C8C C7C 121.3(8)
C9C C8C Ag4 125.4(5)
C7C C8C Ag4 68.0(3)
C10C C9C C8C 119.7(8)
C9C C10C C11C 122.1(8)
C6C C11C C10C 119.6(8)
C17C C12C C13C 121.3(5)
C17C C12C C5C 122.3(5)
C13C C12C C5C 116.2(5)
C14C C13C C12C 117.0(5)
C14C C13C Pt1C 130.9(4)
C12C C13C Pt1C 111.4(4)
C14C C13C Ag3 102.8(3)
C12C C13C Ag3 102.8(3)
Pt1C C13C Ag3 72.72(15)
C13C C14C C15C 121.3(5)
C16C C15C C14C 120.5(5)
C17C C16C C15C 120.1(5)
C16C C17C C12C 119.6(5)
C18D Pt1D N1D 179.0(2)
C18D Pt1D C7D 98.8(2)
N1D Pt1D C7D 80.2(2)
C18D Pt1D C13D 100.3(2)
N1D Pt1D C13D 80.8(2)
C7D Pt1D C13D 160.8(3)
C18D Pt1D Ag4 79.50(15)
N1D Pt1D Ag4 99.84(14)
C7D Pt1D Ag4 60.61(15)
C13D Pt1D Ag4 125.26(14)
C18D Pt1D Ag3 74.28(15)
N1D Pt1D Ag3 106.28(13)
C7D Pt1D Ag3 131.91(15)
C13D Pt1D Ag3 56.61(15)
Ag4 Pt1D Ag3 71.408(13)
C1D N1D C5D 123.7(5)
C1D N1D Pt1D 118.3(4)
C5D N1D Pt1D 117.8(4)
N1D C1D C2D 117.7(6)
N1D C1D C6D 113.6(5)
C2D C1D C6D 128.6(6)
C3D C2D C1D 120.8(7)
C4D C3D C2D 120.0(7)
C3D C4D C5D 119.3(7)
N1D C5D C4D 118.4(6)
N1D C5D C12D 113.6(5)
C4D C5D C12D 128.0(6)
C11D C6D C7D 122.3(6)
C11D C6D C1D 121.8(6)
C7D C6D C1D 115.8(5)
C8D C7D C6D 115.9(5)
C8D C7D Pt1D 131.8(4)
C6D C7D Pt1D 112.1(4)
C8D C7D Ag4 91.2(3)
C6D C7D Ag4 112.2(4)
Pt1D C7D Ag4 74.26(17)
C9D C8D C7D 120.6(6)
C10D C9D C8D 121.2(7)
C9D C10D C11D 120.3(6)
C10D C11D C6D 119.6(7)
C17D C12D C13D 121.7(7)
C17D C12D C5D 121.5(7)
C13D C12D C5D 116.6(5)
C14D C13D C12D 117.1(6)
C14D C13D Pt1D 131.9(5)
C12D C13D Pt1D 111.0(4)
C14D C13D Ag3 79.2(3)
C12D C13D Ag3 117.0(4)
Pt1D C13D Ag3 79.34(17)
C15D C14D C13D 121.0(8)
C15D C14D Ag3 119.5(4)
C13D C14D Ag3 69.1(3)
C16D C15D C14D 120.1(8)
C17D C16D C15D 120.7(7)
C16D C17D C12D 119.3(8)
C18C N2C Ag2 149.5(5)
N2C C18C Pt1C 176.5(5)
C18D N2D Ag1 154.4(4)
N2D C18D Pt1D 179.2(5)
C19A N3A C20A 102.8(16)
C19A N3A C21A 139(2)
C20A N3A C21A 118(2)
C19Z N3A C21Z 100(3)
C19Z N3A C20Z 144(2)
C21Z N3A C20Z 116(3)
O1A C19A N3A 129.5(16)
O1Z C19Z N3A 132(2)
C19B N3B C21B 121.2(15)
C19B N3B C20B 119.5(15)
C21B N3B C20B 118.9(16)
O1B C19B N3B 126.0(15)
C20Y N3Y C21Y 128(3)
C20Y N3Y C19Y 115(2)
C21Y N3Y C19Y 116(2)
O1Y C19Y N3Y 123(2)
C19C N3C C20C 126.0(8)
C19C N3C C21C 121.3(7)
C20C N3C C21C 110.9(8)
C19C N3C C19X 108.1(8)
C21C N3C C19X 123.9(9)
O1C C19C N3C 119.9(8)
O1X C19X N3C 126.7(16)

loop_
_geom_bond_atom_site_label_1
_geom_bond_atom_site_label_2
_geom_bond_distance
Ag1 N2D 2.222(5)
Ag1 C7Z 2.412(17)
Ag1 C7B 2.466(14)
Ag1 C7A 2.483(6)
Ag1 Pt1Z 2.667(2)
Ag1 C8A 2.698(6)
Ag1 Pt1A 2.8792(5)
Ag1 Pt1B 3.0408(19)
Ag2 N2C 2.248(6)
Ag2 C13Z 2.481(12)
Ag2 C13A 2.499(6)
Ag2 C13B 2.527(14)
Ag2 C14Z 2.621(14)
Ag2 Pt1B 2.7740(11)
Ag2 Pt1A 2.8819(5)
Ag2 Pt1Z 3.0005(18)
Ag3 N2A 2.209(5)
Ag3 C13D 2.503(5)
Ag3 C13C 2.577(5)
Ag3 C14D 2.632(6)
Ag3 Pt1C 2.7869(4)
Ag3 Pt1D 2.9460(5)
Ag3 Ag4 3.3580(6)
Ag4 N2B 2.11(3)
Ag4 N2Z 2.31(2)
Ag4 C7C 2.501(6)
Ag4 C7D 2.539(5)
Ag4 C8C 2.660(6)
Ag4 Pt1D 2.8046(5)
Ag4 Pt1C 2.9088(5)
Pt1A C18A 1.939(6)
Pt1A N1A 2.004(4)
Pt1A C7A 2.072(5)
Pt1A C13A 2.073(5)
N1A C5A 1.346(7)
N1A C1A 1.362(6)
C1A C2A 1.402(8)
C1A C6A 1.464(8)
C2A C3A 1.384(9)
C3A C4A 1.379(9)
C4A C5A 1.384(8)
C5A C12A 1.471(8)
C6A C11A 1.382(8)
C6A C7A 1.430(7)
C7A C8A 1.400(7)
C8A C9A 1.396(8)
C9A C10A 1.373(9)
C10A C11A 1.391(9)
C12A C17A 1.377(8)
C12A C13A 1.425(8)
C13A C14A 1.386(7)
C14A C15A 1.393(8)
C15A C16A 1.354(10)
C16A C17A 1.396(10)
C18A N2A 1.156(6)
Pt1B C18B 1.940(10)
Pt1B N1B 2.002(8)
Pt1B C7B 2.067(9)
Pt1B C13B 2.085(10)
N1B C5B 1.342(13)
N1B C1B 1.361(12)
C1B C2B 1.405(13)
C1B C6B 1.455(13)
C2B C3B 1.375(16)
C3B C4B 1.377(16)
C4B C5B 1.379(13)
C5B C12B 1.472(13)
C6B C11B 1.382(14)
C6B C7B 1.434(12)
C7B C8B 1.389(13)
C8B C9B 1.384(13)
C9B C10B 1.372(15)
C10B C11B 1.410(15)
C12B C17B 1.384(14)
C12B C13B 1.416(13)
C13B C14B 1.404(12)
C14B C15B 1.396(12)
C15B C16B 1.358(14)
C16B C17B 1.418(16)
C18B N2B 1.182(13)
Pt1Z C18Z 1.928(10)
Pt1Z N1Z 2.010(9)
Pt1Z C13Z 2.071(10)
Pt1Z C7Z 2.083(10)
N1Z C1Z 1.349(13)
N1Z C5Z 1.356(13)
C1Z C2Z 1.411(13)
C1Z C6Z 1.462(14)
C2Z C3Z 1.377(15)
C3Z C4Z 1.388(17)
C4Z C5Z 1.384(15)
C5Z C12Z 1.477(13)
C6Z C11Z 1.381(15)
C6Z C7Z 1.429(13)
C7Z C8Z 1.399(13)
C8Z C9Z 1.381(13)
C9Z C10Z 1.368(14)
C10Z C11Z 1.407(15)
C12Z C17Z 1.380(14)
C12Z C13Z 1.423(13)
C13Z C14Z 1.404(13)
C14Z C15Z 1.396(14)
C15Z C16Z 1.349(16)
C16Z C17Z 1.414(17)
C18Z N2Z 1.187(12)
Pt1C C18C 1.956(7)
Pt1C N1C 2.009(5)
Pt1C C7C 2.073(6)
Pt1C C13C 2.073(5)
N1C C5C 1.342(7)
N1C C1C 1.360(7)
C1C C2C 1.386(9)
C1C C6C 1.460(10)
C2C C3C 1.396(10)
C3C C4C 1.383(9)
C4C C5C 1.389(8)
C5C C12C 1.478(7)
C6C C11C 1.395(9)
C6C C7C 1.422(9)
C7C C8C 1.416(9)
C8C C9C 1.395(10)
C9C C10C 1.336(13)
C10C C11C 1.396(12)
C12C C17C 1.394(8)
C12C C13C 1.428(8)
C13C C14C 1.388(7)
C14C C15C 1.390(8)
C15C C16C 1.386(9)
C16C C17C 1.377(8)
Pt1D C18D 1.946(6)
Pt1D N1D 2.007(5)
Pt1D C7D 2.065(6)
Pt1D C13D 2.084(6)
N1D C1D 1.348(7)
N1D C5D 1.351(8)
C1D C2D 1.378(9)
C1D C6D 1.462(9)
C2D C3D 1.376(11)
C3D C4D 1.368(11)
C4D C5D 1.396(9)
C5D C12D 1.473(10)
C6D C11D 1.387(8)
C6D C7D 1.426(8)
C7D C8D 1.412(8)
C8D C9D 1.411(8)
C9D C10D 1.357(10)
C10D C11D 1.382(10)
C12D C17D 1.391(9)
C12D C13D 1.416(9)
C13D C14D 1.407(8)
C14D C15D 1.388(10)
C15D C16D 1.388(13)
C16D C17D 1.378(13)
N2C C18C 1.143(7)
N2D C18D 1.153(7)
N3A C19A 1.329(18)
N3A C19Z 1.40(2)
N3A C20A 1.41(5)
N3A C21A 1.42(6)
N3A C21Z 1.44(8)
N3A C20Z 1.48(6)
C19A O1A 1.185(18)
C19Z O1Z 1.25(2)
N3B C19B 1.39(2)
N3B C21B 1.42(2)
N3B C20B 1.42(2)
O1B C19B 1.212(14)
N3Y C20Y 1.37(4)
N3Y C21Y 1.38(3)
N3Y C19Y 1.51(3)
O1Y C19Y 1.24(2)
N3C C19C 1.364(9)
N3C C20C 1.376(12)
N3C C21C 1.405(10)
N3C C19X 1.542(18)
C19C O1C 1.237(11)
C19X O1X 1.19(2)
